data_7119877
loop_
_publ_author_name
'Shen, Junyu'
'Wang, Mei'
'Zhang, Peili'
'Jiang, Jian'
'Sun, Licheng'

_publ_section_title
;
 Electrocatalytic water oxidation by copper(ii) complexes containing a
 tetra- or pentadentate amine-pyridine ligand.
;
_journal_issue 31
_journal_name_full 'Chemical communications (Cambridge, England)'
_journal_page_first 4374
_journal_page_last 4377
_journal_paper_doi 10.1039/c7cc00332c
_journal_volume 53
_journal_year 2017
_chemical_absolute_configuration unk
_chemical_formula_sum 'C29 H36 B2 Cu F8 N4 O2'
_chemical_formula_weight 709.78
_chemical_name_systematic '[(dbzbpen)Cu(OH2)](BF4)2'
_space_group_IT_number 19
_symmetry_cell_setting orthorhombic
_symmetry_space_group_name_Hall 'P 2ac 2ab'
_symmetry_space_group_name_H-M 'P 21 21 21'
_atom_sites_solution_hydrogens geom
_atom_sites_solution_primary direct
_atom_sites_solution_secondary difmap
_audit_creation_method SHELXL-97
_audit_update_record
;
2017-01-09 deposited with the CCDC.
2017-03-24 downloaded from the CCDC.
;
_cell_angle_alpha 90.00
_cell_angle_beta 90.00
_cell_angle_gamma 90.00
_cell_formula_units_Z 4
_cell_length_a 11.5834(15)
_cell_length_b 13.5075(18)
_cell_length_c 20.031(3)
_cell_measurement_reflns_used 9252
_cell_measurement_temperature 296(2)
_cell_measurement_theta_max 27.43
_cell_measurement_theta_min 2.32
_cell_volume 3134.1(7)
_computing_structure_refinement 'SHELXL-97 (Sheldrick, 1997)'
_computing_structure_solution 'SHELXS-97 (Sheldrick, 1990)'
_diffrn_ambient_temperature 296(2)
_diffrn_measured_fraction_theta_full 0.997
_diffrn_measured_fraction_theta_max 0.997
_diffrn_measurement_device_type 'CCD area detector'
_diffrn_measurement_method 'phi and omega scans'
_diffrn_radiation_monochromator graphite
_diffrn_radiation_source 'fine-focus sealed tube'
_diffrn_radiation_type MoK\a
_diffrn_radiation_wavelength 0.71073
_diffrn_reflns_av_R_equivalents 0.0324
_diffrn_reflns_av_sigmaI/netI 0.0450
_diffrn_reflns_limit_h_max 15
_diffrn_reflns_limit_h_min -14
_diffrn_reflns_limit_k_max 17
_diffrn_reflns_limit_k_min -17
_diffrn_reflns_limit_l_max 23
_diffrn_reflns_limit_l_min -26
_diffrn_reflns_number 20360
_diffrn_reflns_theta_full 27.49
_diffrn_reflns_theta_max 27.49
_diffrn_reflns_theta_min 1.82
_exptl_absorpt_coefficient_mu 0.779
_exptl_crystal_colour blue
_exptl_crystal_density_diffrn 1.504
_exptl_crystal_density_method 'not measured'
_exptl_crystal_description block
_exptl_crystal_F_000 1460
_refine_diff_density_max 1.000
_refine_diff_density_min -0.540
_refine_diff_density_rms 0.083
_refine_ls_abs_structure_details 'Flack H D (1983), Acta Cryst. A39, 876-881'
_refine_ls_abs_structure_Flack 0.985(18)
_refine_ls_extinction_method none
_refine_ls_goodness_of_fit_ref 1.045
_refine_ls_hydrogen_treatment mixed
_refine_ls_matrix_type full
_refine_ls_number_parameters 421
_refine_ls_number_reflns 7103
_refine_ls_number_restraints 0
_refine_ls_restrained_S_all 1.045
_refine_ls_R_factor_all 0.0653
_refine_ls_R_factor_gt 0.0605
_refine_ls_shift/su_max 0.001
_refine_ls_shift/su_mean 0.000
_refine_ls_structure_factor_coef Fsqd
_refine_ls_weighting_details 'calc w=1/[\s^2^(Fo^2^)+(0.0915P)^2^+6.1103P] where P=(Fo^2^+2Fc^2^)/3'
_refine_ls_weighting_scheme calc
_refine_ls_wR_factor_gt 0.1618
_refine_ls_wR_factor_ref 0.1655
_reflns_number_gt 6521
_reflns_number_total 7103
_reflns_threshold_expression >2sigma(I)
_cod_data_source_file c7cc00332c2.cif
_cod_data_source_block ok
_cod_depositor_comments
;
The following automatic conversions were performed:

'_chemical_absolute_configuration' value 'UNK' changed to 'unk'
according to
/home/data/users/saulius/crontab/automatic-downloads/rss-feeds/RSC/lib/dictionaries/cif_core.dic
dictionary named 'cif_core.dic' version 2.4.2 from 2011-04-26.

'_symmetry_cell_setting' value 'Orthorhombic' changed to
'orthorhombic' according to
/home/data/users/saulius/crontab/automatic-downloads/rss-feeds/RSC/lib/dictionaries/cif_core.dic
dictionary named 'cif_core.dic' version 2.4.2 from 2011-04-26.

Automatic conversion script
Id: cif_fix_values 4973 2017-02-22 13:04:09Z antanas 

 Adding full bibliography for 7119877.cif.
;
_cod_original_cell_volume 3134.0(7)
_cod_original_sg_symbol_H-M 'P2(1)2(1)2(1) '
_cod_database_code 7119877

loop_
_symmetry_equiv_pos_as_xyz
'x, y, z'
'-x+1/2, -y, z+1/2'
'-x, y+1/2, -z+1/2'
'x+1/2, -y+1/2, -z'

loop_
_atom_site_label
_atom_site_type_symbol
_atom_site_fract_x
_atom_site_fract_y
_atom_site_fract_z
_atom_site_U_iso_or_equiv
_atom_site_adp_type
_atom_site_occupancy
_atom_site_symmetry_multiplicity
_atom_site_calc_flag
_atom_site_refinement_flags
Cu1 Cu 1.60544(4) 0.46445(3) -0.15679(2) 0.02012(13) Uani 1 1 d .
N3 N 1.6342(3) 0.4694(3) -0.25827(16) 0.0209(6) Uani 1 1 d .
N1 N 1.7789(3) 0.4449(2) -0.15337(19) 0.0247(7) Uani 1 1 d .
C5 C 1.8278(4) 0.4624(3) -0.2133(2) 0.0257(8) Uani 1 1 d .
C7 C 1.5452(4) 0.5358(3) -0.28807(19) 0.0247(8) Uani 1 1 d .
H7A H 1.4798 0.4968 -0.3030 0.030 Uiso 1 1 calc R
H7B H 1.5773 0.5698 -0.3265 0.030 Uiso 1 1 calc R
C4 C 1.8426(4) 0.4031(4) -0.1048(2) 0.0307(10) Uani 1 1 d .
H4A H 1.8087 0.3932 -0.0632 0.037 Uiso 1 1 calc R
C3 C 1.9557(4) 0.3741(4) -0.1138(3) 0.0370(11) Uani 1 1 d .
H3A H 1.9970 0.3445 -0.0794 0.044 Uiso 1 1 calc R
N2 N 1.4706(3) 0.5571(2) -0.17491(17) 0.0211(7) Uani 1 1 d .
C2 C 1.9420(4) 0.4354(4) -0.2259(3) 0.0330(10) Uani 1 1 d .
H2A H 1.9750 0.4473 -0.2674 0.040 Uiso 1 1 calc R
C6 C 1.5052(4) 0.6114(3) -0.2365(2) 0.0240(8) Uani 1 1 d .
H6A H 1.5673 0.6573 -0.2264 0.029 Uiso 1 1 calc R
H6B H 1.4403 0.6489 -0.2537 0.029 Uiso 1 1 calc R
C1 C 2.0061(4) 0.3904(4) -0.1755(3) 0.0384(11) Uani 1 1 d .
H1A H 2.0821 0.3714 -0.1832 0.046 Uiso 1 1 calc R
F7 F 1.2489(4) 0.8004(2) 0.1600(2) 0.0622(10) Uani 1 1 d .
N4 N 1.5546(3) 0.4842(3) -0.06143(17) 0.0253(7) Uani 1 1 d .
F4 F 1.8539(3) 0.2523(3) 0.1444(2) 0.0623(10) Uani 1 1 d .
C28 C 1.0812(4) 0.6463(4) -0.1588(3) 0.0419(11) Uani 1 1 d .
H28A H 1.0320 0.6650 -0.1243 0.050 Uiso 1 1 calc R
C27 C 1.2256(4) 0.5877(4) -0.2608(2) 0.0315(10) Uani 1 1 d .
H27A H 1.2727 0.5671 -0.2957 0.038 Uiso 1 1 calc R
C26 C 1.6305(4) 0.3690(3) -0.2911(2) 0.0232(8) Uani 1 1 d .
H26A H 1.6890 0.3275 -0.2706 0.028 Uiso 1 1 calc R
H26B H 1.5561 0.3391 -0.2817 0.028 Uiso 1 1 calc R
C25 C 1.6490(4) 0.3684(3) -0.3654(2) 0.0254(9) Uani 1 1 d .
F8 F 1.2281(4) 0.6662(3) 0.0971(2) 0.0661(11) Uani 1 1 d .
C24 C 1.5546(5) 0.3810(4) -0.4083(2) 0.0337(10) Uani 1 1 d .
H24A H 1.4816 0.3917 -0.3904 0.040 Uiso 1 1 calc R
C23 C 1.4477(5) 0.5183(4) 0.0598(2) 0.0406(12) Uani 1 1 d .
H23A H 1.4115 0.5295 0.1005 0.049 Uiso 1 1 calc R
F3 F 1.6811(4) 0.2511(5) 0.0874(4) 0.107(2) Uani 1 1 d .
C22 C 1.2537(4) 0.5614(3) -0.1965(2) 0.0249(8) Uani 1 1 d .
B2 B 1.2503(5) 0.6994(4) 0.1629(3) 0.0374(12) Uani 1 1 d .
F6 F 1.1566(4) 0.6687(3) 0.2011(2) 0.0704(12) Uani 1 1 d .
C21 C 1.4670(4) 0.6237(3) -0.1159(2) 0.0258(9) Uani 1 1 d .
H21A H 1.3938 0.6585 -0.1144 0.031 Uiso 1 1 calc R
H21B H 1.5284 0.6723 -0.1187 0.031 Uiso 1 1 calc R
C8 C 1.7523(4) 0.5122(3) -0.2627(2) 0.0255(9) Uani 1 1 d .
H8A H 1.7830 0.5028 -0.3073 0.031 Uiso 1 1 calc R
H8B H 1.7496 0.5827 -0.2536 0.031 Uiso 1 1 calc R
C20 C 1.5732(4) 0.4242(4) -0.0095(2) 0.0328(10) Uani 1 1 d .
H20A H 1.6212 0.3695 -0.0149 0.039 Uiso 1 1 calc R
C19 C 1.4817(4) 0.5614(3) -0.0537(2) 0.0244(8) Uani 1 1 d .
C18 C 1.3601(4) 0.4999(3) -0.1812(2) 0.0250(8) Uani 1 1 d .
H18A H 1.3470 0.4643 -0.1398 0.030 Uiso 1 1 calc R
H18B H 1.3694 0.4510 -0.2163 0.030 Uiso 1 1 calc R
C17 C 1.4263(4) 0.5797(4) 0.0057(2) 0.0337(11) Uani 1 1 d .
H17A H 1.3752 0.6325 0.0096 0.040 Uiso 1 1 calc R
C16 C 1.5228(5) 0.4413(4) 0.0523(2) 0.0376(11) Uani 1 1 d .
H16A H 1.5400 0.4005 0.0883 0.045 Uiso 1 1 calc R
C15 C 1.1799(4) 0.5916(3) -0.1445(2) 0.0321(10) Uani 1 1 d .
H15A H 1.1971 0.5749 -0.1006 0.039 Uiso 1 1 calc R
C14 C 1.7564(5) 0.3515(4) -0.3928(3) 0.0360(11) Uani 1 1 d .
H14A H 1.8204 0.3438 -0.3653 0.043 Uiso 1 1 calc R
F5 F 1.3528(4) 0.6622(4) 0.1808(3) 0.0969(19) Uani 1 1 d .
C13 C 1.6770(7) 0.3592(4) -0.5033(3) 0.0535(17) Uani 1 1 d .
H13A H 1.6872 0.3556 -0.5493 0.064 Uiso 1 1 calc R
C12 C 1.0556(5) 0.6731(4) -0.2233(3) 0.0412(12) Uani 1 1 d .
H12A H 0.9898 0.7101 -0.2323 0.049 Uiso 1 1 calc R
F2 F 1.8078(6) 0.3629(5) 0.0673(4) 0.131(3) Uani 1 1 d .
C11 C 1.7686(6) 0.3460(4) -0.4623(3) 0.0509(16) Uani 1 1 d .
H11A H 1.8408 0.3331 -0.4806 0.061 Uiso 1 1 calc R
C10 C 1.5686(6) 0.3780(4) -0.4775(3) 0.0453(14) Uani 1 1 d .
H10A H 1.5060 0.3884 -0.5057 0.054 Uiso 1 1 calc R
C9 C 1.1280(5) 0.6448(4) -0.2749(3) 0.0403(12) Uani 1 1 d .
H9A H 1.1118 0.6637 -0.3186 0.048 Uiso 1 1 calc R
F1 F 1.8447(7) 0.2158(10) 0.0349(4) 0.220(7) Uani 1 1 d .
B1 B 1.7933(6) 0.2676(5) 0.0853(4) 0.0463(15) Uani 1 1 d .
O1 O 1.5755(3) 0.3043(2) -0.15059(18) 0.0327(7) Uani 1 1 d .
H1C H 1.5623 0.2889 -0.1117 0.049 Uiso 1 1 calc R
H1B H 1.509(6) 0.292(4) -0.150(3) 0.035(16) Uiso 1 1 d .
O2 O 1.7050(4) 0.1748(3) -0.0742(2) 0.0542(11) Uani 1 1 d .
H2 H 1.7346 0.2009 -0.0415 0.081 Uiso 1 1 calc R
C40 C 1.6413(6) 0.0908(5) -0.0538(3) 0.0527(15) Uani 1 1 d .
H40A H 1.6588 0.0759 -0.0081 0.079 Uiso 1 1 calc R
H40B H 1.6614 0.0353 -0.0814 0.079 Uiso 1 1 calc R
H40C H 1.5602 0.1042 -0.0581 0.079 Uiso 1 1 calc R

loop_
_atom_site_aniso_label
_atom_site_aniso_U_11
_atom_site_aniso_U_22
_atom_site_aniso_U_33
_atom_site_aniso_U_23
_atom_site_aniso_U_13
_atom_site_aniso_U_12
Cu1 0.0214(2) 0.0214(2) 0.0176(2) -0.00071(18) 0.00033(18) 0.00415(19)
N3 0.0254(17) 0.0177(14) 0.0195(15) -0.0014(13) 0.0003(12) -0.0012(13)
N1 0.0223(16) 0.0251(17) 0.0267(17) -0.0037(14) -0.0005(14) -0.0007(12)
C5 0.026(2) 0.0202(17) 0.031(2) -0.0061(18) 0.0026(16) -0.0052(18)
C7 0.032(2) 0.0220(17) 0.0206(18) 0.0025(17) -0.0006(15) 0.0060(18)
C4 0.028(2) 0.032(2) 0.032(2) -0.0013(18) -0.0066(18) -0.0001(18)
C3 0.028(2) 0.040(3) 0.043(3) -0.005(2) -0.011(2) 0.003(2)
N2 0.0269(18) 0.0138(15) 0.0226(16) -0.0015(12) -0.0018(13) 0.0025(12)
C2 0.024(2) 0.035(2) 0.041(3) -0.0047(19) 0.0056(19) -0.0068(18)
C6 0.027(2) 0.0173(18) 0.028(2) 0.0020(16) -0.0015(17) 0.0019(16)
C1 0.023(2) 0.037(2) 0.055(3) -0.012(2) 0.001(2) 0.0008(19)
F7 0.094(3) 0.0353(16) 0.057(2) 0.0028(17) 0.031(2) 0.0060(17)
N4 0.0268(18) 0.0313(19) 0.0177(15) -0.0026(13) 0.0011(14) 0.0069(15)
F4 0.057(2) 0.068(2) 0.062(2) 0.0096(19) -0.0126(18) 0.0070(19)
C28 0.034(3) 0.041(3) 0.050(3) -0.001(2) 0.008(2) 0.005(2)
C27 0.026(2) 0.040(3) 0.028(2) -0.0012(19) -0.0022(18) 0.0021(19)
C26 0.027(2) 0.0175(17) 0.025(2) 0.0012(15) -0.0015(16) -0.0008(14)
C25 0.036(2) 0.0175(18) 0.0227(19) -0.0020(15) 0.0042(16) -0.0034(16)
F8 0.058(2) 0.080(3) 0.060(2) -0.020(2) 0.0073(19) -0.006(2)
C24 0.043(3) 0.034(2) 0.024(2) -0.0040(18) -0.0015(19) 0.005(2)
C23 0.041(3) 0.055(3) 0.025(2) -0.008(2) 0.010(2) 0.009(2)
F3 0.041(2) 0.120(4) 0.160(6) 0.055(4) -0.020(3) -0.021(3)
C22 0.022(2) 0.0234(19) 0.029(2) -0.0021(15) -0.0015(16) -0.0023(15)
B2 0.033(3) 0.032(2) 0.048(3) 0.001(2) 0.009(3) -0.002(2)
F6 0.066(3) 0.078(3) 0.067(3) 0.026(2) 0.009(2) -0.020(2)
C21 0.030(2) 0.0209(19) 0.027(2) -0.0055(16) -0.0017(17) 0.0036(16)
C8 0.026(2) 0.023(2) 0.028(2) -0.0024(15) 0.0068(17) -0.0063(16)
C20 0.034(3) 0.037(2) 0.027(2) 0.0002(18) 0.0042(18) 0.0096(19)
C19 0.023(2) 0.025(2) 0.025(2) -0.0043(15) -0.0006(16) 0.0022(15)
C18 0.027(2) 0.0197(16) 0.029(2) 0.0006(15) -0.0033(16) -0.0015(15)
C17 0.031(3) 0.041(3) 0.030(2) -0.0098(19) 0.0039(18) 0.0080(19)
C16 0.042(3) 0.049(3) 0.021(2) 0.0058(19) 0.0053(19) 0.007(2)
C15 0.033(2) 0.033(2) 0.030(2) 0.0014(18) 0.0039(18) 0.0004(18)
C14 0.034(3) 0.033(2) 0.042(3) -0.013(2) 0.005(2) 0.004(2)
F5 0.052(2) 0.087(3) 0.152(5) -0.041(3) -0.041(3) 0.026(2)
C13 0.092(5) 0.045(3) 0.023(2) -0.008(2) 0.017(3) -0.010(3)
C12 0.029(2) 0.032(2) 0.062(4) 0.007(2) -0.003(2) 0.005(2)
F2 0.115(5) 0.140(6) 0.140(5) 0.087(5) -0.059(4) -0.042(4)
C11 0.057(4) 0.047(3) 0.049(3) -0.013(3) 0.030(3) -0.012(3)
C10 0.071(4) 0.041(3) 0.024(2) -0.005(2) -0.004(2) 0.006(3)
C9 0.036(3) 0.043(3) 0.042(3) 0.010(2) -0.009(2) 0.003(2)
F1 0.131(6) 0.378(15) 0.151(7) -0.176(9) -0.081(6) 0.127(8)
B1 0.036(3) 0.052(4) 0.051(4) -0.006(3) -0.014(3) 0.004(3)
O1 0.040(2) 0.0273(15) 0.0313(17) 0.0023(13) 0.0074(15) -0.0033(13)
O2 0.064(3) 0.044(2) 0.054(3) 0.0080(19) -0.019(2) -0.006(2)
C40 0.064(4) 0.050(3) 0.045(3) -0.003(3) -0.004(3) -0.005(3)

loop_
_atom_type_symbol
_atom_type_description
_atom_type_scat_dispersion_real
_atom_type_scat_dispersion_imag
_atom_type_scat_source
C C 0.0033 0.0016 'International Tables Vol C Tables 4.2.6.8 and 6.1.1.4'
H H 0.0000 0.0000 'International Tables Vol C Tables 4.2.6.8 and 6.1.1.4'
B B 0.0013 0.0007 'International Tables Vol C Tables 4.2.6.8 and 6.1.1.4'
N N 0.0061 0.0033 'International Tables Vol C Tables 4.2.6.8 and 6.1.1.4'
O O 0.0106 0.0060 'International Tables Vol C Tables 4.2.6.8 and 6.1.1.4'
F F 0.0171 0.0103 'International Tables Vol C Tables 4.2.6.8 and 6.1.1.4'
Cu Cu 0.3201 1.2651 'International Tables Vol C Tables 4.2.6.8 and 6.1.1.4'

loop_
_geom_angle_atom_site_label_1
_geom_angle_atom_site_label_2
_geom_angle_atom_site_label_3
_geom_angle
N4 Cu1 N1 105.95(15)
N4 Cu1 N2 82.14(14)
N1 Cu1 N2 147.88(14)
N4 Cu1 N3 167.73(14)
N1 Cu1 N3 82.95(14)
N2 Cu1 N3 85.89(13)
N4 Cu1 O1 91.76(14)
N1 Cu1 O1 91.53(14)
N2 Cu1 O1 119.67(14)
N3 Cu1 O1 96.51(14)
C8 N3 C7 112.2(3)
C8 N3 C26 110.5(3)
C7 N3 C26 110.3(3)
C8 N3 Cu1 102.7(2)
C7 N3 Cu1 107.6(2)
C26 N3 Cu1 113.3(2)
C4 N1 C5 119.2(4)
C4 N1 Cu1 128.5(3)
C5 N1 Cu1 111.3(3)
N1 C5 C2 120.8(4)
N1 C5 C8 115.3(4)
C2 C5 C8 123.9(4)
N3 C7 C6 110.0(3)
N1 C4 C3 123.0(5)
C4 C3 C1 118.2(5)
C21 N2 C6 111.6(3)
C21 N2 C18 110.8(3)
C6 N2 C18 114.5(3)
C21 N2 Cu1 104.6(2)
C6 N2 Cu1 104.1(3)
C18 N2 Cu1 110.7(2)
C1 C2 C5 119.3(5)
N2 C6 C7 108.2(3)
C3 C1 C2 119.4(5)
C20 N4 C19 118.7(4)
C20 N4 Cu1 127.5(3)
C19 N4 Cu1 113.1(3)
C12 C28 C15 120.7(5)
C22 C27 C9 121.5(5)
C25 C26 N3 115.6(3)
C14 C25 C24 118.7(4)
C14 C25 C26 121.6(4)
C24 C25 C26 119.7(4)
C10 C24 C25 121.0(5)
C16 C23 C17 118.9(4)
C27 C22 C15 118.3(4)
C27 C22 C18 121.5(4)
C15 C22 C18 120.2(4)
F5 B2 F7 113.4(5)
F5 B2 F6 115.7(6)
F7 B2 F6 108.2(5)
F5 B2 F8 106.9(5)
F7 B2 F8 105.9(5)
F6 B2 F8 106.0(5)
N2 C21 C19 108.4(3)
C5 C8 N3 109.0(3)
N4 C20 C16 121.6(4)
N4 C19 C17 121.9(4)
N4 C19 C21 113.9(4)
C17 C19 C21 124.1(4)
N2 C18 C22 115.3(3)
C19 C17 C23 119.1(4)
C23 C16 C20 119.6(5)
C28 C15 C22 120.1(5)
C25 C14 C11 119.7(5)
C11 C13 C10 120.6(5)
C28 C12 C9 120.0(5)
C13 C11 C14 121.2(6)
C13 C10 C24 118.9(6)
C12 C9 C27 119.4(5)
F3 B1 F2 107.0(6)
F3 B1 F1 111.5(7)
F2 B1 F1 103.7(9)
F3 B1 F4 116.4(7)
F2 B1 F4 107.9(6)
F1 B1 F4 109.4(6)

loop_
_geom_bond_atom_site_label_1
_geom_bond_atom_site_label_2
_geom_bond_distance
Cu1 N4 2.017(3)
Cu1 N1 2.028(4)
Cu1 N2 2.034(3)
Cu1 N3 2.061(3)
Cu1 O1 2.194(3)
N3 C8 1.488(5)
N3 C7 1.492(5)
N3 C26 1.508(5)
N1 C4 1.346(6)
N1 C5 1.348(6)
C5 C2 1.396(6)
C5 C8 1.481(6)
C7 C6 1.525(6)
C4 C3 1.380(7)
C3 C1 1.384(8)
N2 C21 1.486(5)
N2 C6 1.490(5)
N2 C18 1.500(5)
C2 C1 1.393(8)
F7 B2 1.365(6)
N4 C20 1.337(6)
N4 C19 1.351(5)
F4 B1 1.393(8)
C28 C12 1.374(9)
C28 C15 1.391(7)
C27 C22 1.377(6)
C27 C9 1.398(7)
C26 C25 1.504(6)
C25 C14 1.378(7)
C25 C24 1.401(7)
F8 B2 1.416(8)
C24 C10 1.396(7)
C23 C16 1.364(7)
C23 C17 1.385(8)
F3 B1 1.319(8)
C22 C15 1.407(6)
C22 C18 1.518(6)
B2 F5 1.337(7)
B2 F6 1.391(7)
C21 C19 1.513(6)
C20 C16 1.388(6)
C19 C17 1.375(6)
C14 C11 1.402(8)
C13 C11 1.353(10)
C13 C10 1.382(10)
C12 C9 1.385(8)
F2 B1 1.347(9)
F1 B1 1.365(10)
O2 C40 1.414(8)
